data_4086684
loop_
_publ_author_name
'Smith, Abigail J.'
'Kalkman, Eric D.'
'Gilbert, Zachary W.'
'Tonks, Ian A.'

_publ_section_title
;
 ZnCl2Capture Promotes Ethylene Polymerization by a Salicylaldiminato Ni
 Complex Bearing a Pendent 2,2&#x2032;-Bipyridine Group
;
_journal_issue 15
_journal_name_full Organometallics
_journal_page_first 2429
_journal_paper_doi 10.1021/acs.organomet.6b00485
_journal_volume 35
_journal_year 2016
_chemical_formula_moiety 'CH2Cl2, C42H44N6O2Zn3'
_chemical_formula_sum 'C43 H46 Cl2 N6 O2 Zn3'
_chemical_formula_weight 945.87
_chemical_name_common L2Zn3
_chemical_name_systematic
; 
 ? 
;
_space_group_IT_number 14
_symmetry_cell_setting monoclinic
_symmetry_space_group_name_Hall '-P 2ybc'
_symmetry_space_group_name_H-M 'P 1 21/c 1'
_atom_sites_solution_hydrogens geom
_atom_sites_solution_primary direct
_atom_sites_solution_secondary difmap
_audit_creation_method SHELXL-97
_cell_angle_alpha 90.00
_cell_angle_beta 100.522(2)
_cell_angle_gamma 90.00
_cell_formula_units_Z 4
_cell_length_a 11.4222(17)
_cell_length_b 13.761(2)
_cell_length_c 26.609(4)
_cell_measurement_reflns_used 9944
_cell_measurement_temperature 296(2)
_cell_measurement_theta_max 27.82
_cell_measurement_theta_min 2.36
_cell_volume 4112.1(11)
_computing_cell_refinement 'SAINT, Bruker'
_computing_data_reduction 'SAINT, Bruker'
_computing_molecular_graphics 'SHELXTL, Bruker'
_computing_structure_refinement 'SHELXL-97 (Sheldrick, 2008)'
_computing_structure_solution 'SHELXS-97 (Sheldrick, 2008)'
_diffrn_ambient_temperature 296(2)
_diffrn_measured_fraction_theta_full 0.988
_diffrn_measured_fraction_theta_max 0.988
_diffrn_measurement_device_type 'Bruker APEX II CCD'
_diffrn_measurement_method 'area detector, omega scans per phi'
_diffrn_radiation_monochromator graphite
_diffrn_radiation_source 'normal-focus sealed tube'
_diffrn_radiation_type MoK\a
_diffrn_radiation_wavelength 0.71073
_diffrn_reflns_av_R_equivalents 0.0411
_diffrn_reflns_av_sigmaI/netI 0.0225
_diffrn_reflns_limit_h_max 14
_diffrn_reflns_limit_h_min -15
_diffrn_reflns_limit_k_max 18
_diffrn_reflns_limit_k_min -18
_diffrn_reflns_limit_l_max 34
_diffrn_reflns_limit_l_min -34
_diffrn_reflns_number 93626
_diffrn_reflns_theta_full 27.89
_diffrn_reflns_theta_max 27.89
_diffrn_reflns_theta_min 1.56
_exptl_absorpt_coefficient_mu 1.911
_exptl_absorpt_correction_T_max 0.7456
_exptl_absorpt_correction_T_min 0.5343
_exptl_absorpt_correction_type multi-scan
_exptl_absorpt_process_details 'SADABS, R. Blessing, 1995'
_exptl_crystal_colour yellow
_exptl_crystal_density_diffrn 1.528
_exptl_crystal_density_method 'not measured'
_exptl_crystal_description block
_exptl_crystal_F_000 1944
_exptl_crystal_size_max 0.4
_exptl_crystal_size_mid 0.3
_exptl_crystal_size_min 0.2
_refine_diff_density_max 0.622
_refine_diff_density_min -0.837
_refine_diff_density_rms 0.074
_refine_ls_extinction_method none
_refine_ls_goodness_of_fit_ref 1.083
_refine_ls_hydrogen_treatment constr
_refine_ls_matrix_type full
_refine_ls_number_parameters 505
_refine_ls_number_reflns 9698
_refine_ls_number_restraints 0
_refine_ls_restrained_S_all 1.083
_refine_ls_R_factor_all 0.0433
_refine_ls_R_factor_gt 0.0334
_refine_ls_shift/su_max 0.015
_refine_ls_shift/su_mean 0.002
_refine_ls_structure_factor_coef Fsqd
_refine_ls_weighting_details 'calc w=1/[\s^2^(Fo^2^)+(0.0252P)^2^+5.9482P] where P=(Fo^2^+2Fc^2^)/3'
_refine_ls_weighting_scheme calc
_refine_ls_wR_factor_gt 0.0728
_refine_ls_wR_factor_ref 0.0784
_reflns_number_gt 8381
_reflns_number_total 9698
_reflns_threshold_expression >2sigma(I)
_cod_data_source_file om6b00485_si_002.cif
_cod_data_source_block L2Zn3
_cod_depositor_comments
;
The following automatic conversions were performed:

'_symmetry_cell_setting' value 'Monoclinic' changed to 'monoclinic'
according to
/usr/data/users/saulius/crontab/automatic-downloads/current/ACS/lib/dictionaries/cif_core.dic
dictionary named 'cif_core.dic' version 2.4.2 from 2011-04-26.

Automatic conversion script
Id: cif_fix_values 4268 2015-11-12 08:31:59Z antanas 
;
_cod_original_cell_volume 4112.0(11)
_cod_original_sg_symbol_H-M P2(1)/c
_cod_database_code 4086684

loop_
_symmetry_equiv_pos_as_xyz
'x, y, z'
'-x, y+1/2, -z+1/2'
'-x, -y, -z'
'x, -y-1/2, z-1/2'

loop_
_atom_site_label
_atom_site_type_symbol
_atom_site_fract_x
_atom_site_fract_y
_atom_site_fract_z
_atom_site_U_iso_or_equiv
_atom_site_adp_type
_atom_site_occupancy
_atom_site_symmetry_multiplicity
_atom_site_calc_flag
_atom_site_refinement_flags
Zn1 Zn 0.30941(2) 0.364763(18) 0.790676(9) 0.01777(6) Uani 1 1 d .
Zn2 Zn 0.27528(2) 0.250089(18) 0.886830(10) 0.01885(6) Uani 1 1 d .
Zn3 Zn 0.08610(2) 0.09081(2) 0.899628(10) 0.02197(7) Uani 1 1 d .
Cl1 Cl 0.48777(11) 0.65564(13) 0.89840(5) 0.1067(5) Uani 1 1 d .
Cl2 Cl 0.23778(9) 0.67149(8) 0.85249(4) 0.0639(3) Uani 1 1 d .
C20 C 0.0579(2) 0.47590(17) 0.81903(9) 0.0245(5) Uani 1 1 d .
H20A H 0.0682 0.4663 0.7855 0.029 Uiso 1 1 calc R
C23 C 0.0238(2) 0.50267(18) 0.91778(10) 0.0280(5) Uani 1 1 d .
H23A H 0.0106 0.5112 0.9510 0.034 Uiso 1 1 calc R
N1 N 0.47625(16) 0.36214(13) 0.83696(7) 0.0179(4) Uani 1 1 d .
N2 N 0.37171(17) 0.50066(14) 0.77551(7) 0.0220(4) Uani 1 1 d .
N3 N 0.11689(17) -0.04502(15) 0.93663(8) 0.0254(4) Uani 1 1 d .
N4 N 0.16560(16) 0.13147(14) 0.97207(7) 0.0206(4) Uani 1 1 d .
C15 C 0.3001(3) -0.0906(2) 0.79165(11) 0.0421(7) Uani 1 1 d .
H15A H 0.2619 -0.1365 0.7687 0.051 Uiso 1 1 calc R
C40 C 0.4634(2) 0.10086(17) 0.95117(9) 0.0272(5) Uani 1 1 d .
H40A H 0.3790 0.1022 0.9522 0.033 Uiso 1 1 calc R
H40B H 0.4916 0.0353 0.9595 0.033 Uiso 1 1 calc R
C1 C 0.52038(19) 0.28783(15) 0.86897(8) 0.0174(4) Uani 1 1 d .
C2 C 0.6456(2) 0.28565(17) 0.88824(9) 0.0233(5) Uani 1 1 d .
H2A H 0.6783 0.2350 0.9094 0.028 Uiso 1 1 calc R
C3 C 0.7171(2) 0.35731(18) 0.87584(10) 0.0275(5) Uani 1 1 d .
H3A H 0.7987 0.3549 0.8883 0.033 Uiso 1 1 calc R
C4 C 0.6696(2) 0.43433(18) 0.84472(10) 0.0284(5) Uani 1 1 d .
H4A H 0.7179 0.4842 0.8366 0.034 Uiso 1 1 calc R
C5 C 0.5488(2) 0.43442(16) 0.82630(8) 0.0203(4) Uani 1 1 d .
C6 C 0.4895(2) 0.51205(16) 0.79218(9) 0.0221(4) Uani 1 1 d .
C7 C 0.5494(2) 0.59171(18) 0.77747(10) 0.0285(5) Uani 1 1 d .
H7A H 0.6307 0.5991 0.7892 0.034 Uiso 1 1 calc R
C8 C 0.4871(2) 0.65986(18) 0.74523(10) 0.0317(6) Uani 1 1 d .
H8A H 0.5265 0.7133 0.7348 0.038 Uiso 1 1 calc R
C9 C 0.3666(2) 0.64877(18) 0.72850(10) 0.0316(6) Uani 1 1 d .
H9A H 0.3232 0.6945 0.7071 0.038 Uiso 1 1 calc R
C10 C 0.3120(2) 0.56804(18) 0.74434(10) 0.0286(5) Uani 1 1 d .
H10A H 0.2307 0.5598 0.7330 0.034 Uiso 1 1 calc R
N6 N 0.44068(16) 0.22313(13) 0.87978(7) 0.0187(4) Uani 1 1 d .
C34 C 0.0942(2) -0.13291(19) 0.91578(11) 0.0321(6) Uani 1 1 d .
H34A H 0.0791 -0.1382 0.8803 0.039 Uiso 1 1 calc R
C33 C 0.0921(2) -0.2162(2) 0.94459(12) 0.0370(6) Uani 1 1 d .
H33A H 0.0775 -0.2766 0.9290 0.044 Uiso 1 1 calc R
C32 C 0.1122(2) -0.2077(2) 0.99678(11) 0.0359(6) Uani 1 1 d .
H32A H 0.1087 -0.2622 1.0171 0.043 Uiso 1 1 calc R
C31 C 0.1376(2) -0.11772(19) 1.01906(10) 0.0309(5) Uani 1 1 d .
H31A H 0.1526 -0.1114 1.0544 0.037 Uiso 1 1 calc R
C30 C 0.14058(19) -0.03674(17) 0.98821(9) 0.0225(5) Uani 1 1 d .
C29 C 0.16892(19) 0.06256(17) 1.00841(9) 0.0229(5) Uani 1 1 d .
C28 C 0.1964(2) 0.0837(2) 1.05984(9) 0.0309(5) Uani 1 1 d .
H28A H 0.1983 0.0354 1.0844 0.037 Uiso 1 1 calc R
C27 C 0.2213(2) 0.1805(2) 1.07369(10) 0.0342(6) Uani 1 1 d .
H27A H 0.2389 0.1974 1.1081 0.041 Uiso 1 1 calc R
C26 C 0.2203(2) 0.25079(19) 1.03736(9) 0.0284(5) Uani 1 1 d .
H26A H 0.2364 0.3150 1.0471 0.034 Uiso 1 1 calc R
C25 C 0.19434(19) 0.22544(17) 0.98443(8) 0.0214(4) Uani 1 1 d .
N5 N 0.19736(17) 0.28534(14) 0.94497(7) 0.0216(4) Uani 1 1 d .
C24 C 0.1929(2) 0.39072(17) 0.95410(9) 0.0236(5) Uani 1 1 d .
H24A H 0.1551 0.3999 0.9840 0.028 Uiso 1 1 calc R
C22 C 0.11439(19) 0.43981(16) 0.90948(9) 0.0211(4) Uani 1 1 d .
C21 C 0.13149(19) 0.42674(15) 0.85865(9) 0.0202(4) Uani 1 1 d .
O1 O 0.21852(14) 0.36842(11) 0.84806(6) 0.0224(3) Uani 1 1 d .
C19 C -0.0304(2) 0.53890(18) 0.82874(10) 0.0301(5) Uani 1 1 d .
H19A H -0.0780 0.5716 0.8020 0.036 Uiso 1 1 calc R
C18 C -0.0472(2) 0.55275(18) 0.87846(11) 0.0310(5) Uani 1 1 d .
H18A H -0.1055 0.5953 0.8854 0.037 Uiso 1 1 calc R
C42 C 0.3179(2) 0.43708(18) 0.96691(10) 0.0297(5) Uani 1 1 d .
H42A H 0.3698 0.3951 0.9904 0.036 Uiso 1 1 calc R
H42B H 0.3507 0.4423 0.9359 0.036 Uiso 1 1 calc R
C41 C 0.3151(3) 0.5372(2) 0.99066(13) 0.0484(8) Uani 1 1 d .
H41A H 0.3943 0.5633 0.9979 0.073 Uiso 1 1 calc R
H41B H 0.2844 0.5322 1.0218 0.073 Uiso 1 1 calc R
H41C H 0.2649 0.5793 0.9673 0.073 Uiso 1 1 calc R
O2 O 0.22223(14) 0.11729(11) 0.86381(6) 0.0235(3) Uani 1 1 d .
C17 C 0.2898(2) 0.05086(16) 0.84493(9) 0.0237(5) Uani 1 1 d .
C16 C 0.2341(3) -0.01929(19) 0.81081(10) 0.0329(6) Uani 1 1 d .
H16A H 0.1517 -0.0183 0.8008 0.039 Uiso 1 1 calc R
C14 C 0.4221(3) -0.09320(19) 0.80663(12) 0.0418(7) Uani 1 1 d .
H14A H 0.4664 -0.1415 0.7944 0.050 Uiso 1 1 calc R
C13 C 0.4782(3) -0.02338(18) 0.84002(10) 0.0324(6) Uani 1 1 d .
H13A H 0.5606 -0.0254 0.8499 0.039 Uiso 1 1 calc R
C12 C 0.4145(2) 0.04987(16) 0.85929(9) 0.0231(5) Uani 1 1 d .
C11 C 0.4803(2) 0.12434(16) 0.89641(9) 0.0215(4) Uani 1 1 d .
H11A H 0.5654 0.1193 0.8954 0.026 Uiso 1 1 calc R
C39 C 0.5272(3) 0.1694(2) 0.99174(10) 0.0352(6) Uani 1 1 d .
H39A H 0.5123 0.1498 1.0246 0.053 Uiso 1 1 calc R
H39B H 0.4983 0.2343 0.9845 0.053 Uiso 1 1 calc R
H39C H 0.6112 0.1674 0.9918 0.053 Uiso 1 1 calc R
C38 C -0.0633(2) 0.1355(2) 0.85597(11) 0.0380(6) Uani 1 1 d .
H38A H -0.1142 0.0799 0.8457 0.046 Uiso 1 1 calc R
H38B H -0.1048 0.1786 0.8756 0.046 Uiso 1 1 calc R
C37 C -0.0408(3) 0.1883(2) 0.80874(11) 0.0437(7) Uani 1 1 d .
H37A H -0.1154 0.2086 0.7887 0.066 Uiso 1 1 calc R
H37B H -0.0011 0.1455 0.7888 0.066 Uiso 1 1 calc R
H37C H 0.0081 0.2442 0.8187 0.066 Uiso 1 1 calc R
C36 C 0.2373(2) 0.28155(19) 0.73202(9) 0.0285(5) Uani 1 1 d .
H36A H 0.2907 0.2798 0.7076 0.034 Uiso 1 1 calc R
H36B H 0.2305 0.2158 0.7443 0.034 Uiso 1 1 calc R
C35 C 0.1150(3) 0.3149(2) 0.70453(11) 0.0388(6) Uani 1 1 d .
H35A H 0.0863 0.2712 0.6769 0.058 Uiso 1 1 calc R
H35B H 0.1210 0.3792 0.6912 0.058 Uiso 1 1 calc R
H35C H 0.0606 0.3153 0.7281 0.058 Uiso 1 1 calc R
C43 C 0.3585(4) 0.7272(3) 0.89185(15) 0.0639(10) Uani 1 1 d .
H43A H 0.3388 0.7385 0.9253 0.077 Uiso 1 1 calc R
H43B H 0.3736 0.7897 0.8775 0.077 Uiso 1 1 calc R

loop_
_atom_site_aniso_label
_atom_site_aniso_U_11
_atom_site_aniso_U_22
_atom_site_aniso_U_33
_atom_site_aniso_U_23
_atom_site_aniso_U_13
_atom_site_aniso_U_12
Zn1 0.01663(12) 0.01941(12) 0.01730(12) 0.00150(9) 0.00322(9) -0.00010(9)
Zn2 0.02051(13) 0.01711(12) 0.02041(13) 0.00178(10) 0.00767(10) 0.00000(10)
Zn3 0.02075(13) 0.02413(14) 0.02025(13) 0.00392(10) 0.00171(10) -0.00376(10)
Cl1 0.0629(7) 0.1798(15) 0.0775(8) -0.0605(9) 0.0137(6) -0.0031(8)
Cl2 0.0670(6) 0.0728(6) 0.0522(5) -0.0245(4) 0.0115(4) -0.0282(5)
C20 0.0230(11) 0.0237(11) 0.0263(12) -0.0005(9) 0.0032(9) 0.0008(9)
C23 0.0274(12) 0.0267(12) 0.0330(13) -0.0078(10) 0.0133(10) -0.0028(10)
N1 0.0176(9) 0.0170(9) 0.0195(9) 0.0018(7) 0.0042(7) -0.0017(7)
N2 0.0241(9) 0.0199(9) 0.0225(9) 0.0056(7) 0.0059(8) 0.0009(7)
N3 0.0222(10) 0.0255(10) 0.0277(10) 0.0049(8) 0.0024(8) -0.0036(8)
N4 0.0194(9) 0.0242(10) 0.0188(9) 0.0031(7) 0.0048(7) -0.0014(7)
C15 0.066(2) 0.0259(13) 0.0381(15) -0.0097(11) 0.0193(14) -0.0118(13)
C40 0.0331(13) 0.0229(11) 0.0245(12) 0.0064(9) 0.0022(10) 0.0023(10)
C1 0.0201(10) 0.0165(10) 0.0155(10) -0.0010(8) 0.0033(8) 0.0007(8)
C2 0.0213(11) 0.0222(11) 0.0252(11) 0.0030(9) 0.0006(9) 0.0010(9)
C3 0.0169(11) 0.0306(13) 0.0330(13) 0.0002(10) -0.0008(9) -0.0015(9)
C4 0.0214(11) 0.0273(12) 0.0358(13) 0.0055(10) 0.0033(10) -0.0078(9)
C5 0.0217(11) 0.0184(10) 0.0210(10) 0.0005(8) 0.0045(8) -0.0025(8)
C6 0.0257(11) 0.0176(10) 0.0237(11) 0.0014(9) 0.0062(9) -0.0012(9)
C7 0.0298(12) 0.0250(12) 0.0309(13) 0.0035(10) 0.0060(10) -0.0074(10)
C8 0.0437(15) 0.0217(12) 0.0315(13) 0.0059(10) 0.0119(11) -0.0065(11)
C9 0.0394(14) 0.0252(12) 0.0318(13) 0.0109(10) 0.0110(11) 0.0066(11)
C10 0.0271(12) 0.0276(12) 0.0320(13) 0.0101(10) 0.0076(10) 0.0041(10)
N6 0.0198(9) 0.0157(9) 0.0207(9) 0.0037(7) 0.0043(7) 0.0008(7)
C34 0.0321(13) 0.0275(13) 0.0348(14) 0.0011(11) 0.0008(11) -0.0067(10)
C33 0.0339(14) 0.0241(12) 0.0514(17) 0.0043(12) 0.0032(12) -0.0052(11)
C32 0.0321(13) 0.0279(13) 0.0484(16) 0.0158(12) 0.0086(12) 0.0009(11)
C31 0.0263(12) 0.0336(14) 0.0340(13) 0.0122(11) 0.0085(10) 0.0033(10)
C30 0.0137(10) 0.0266(12) 0.0271(11) 0.0071(9) 0.0040(8) -0.0008(8)
C29 0.0165(10) 0.0287(12) 0.0242(11) 0.0070(9) 0.0058(8) -0.0008(9)
C28 0.0341(13) 0.0379(14) 0.0208(11) 0.0094(10) 0.0051(10) -0.0007(11)
C27 0.0397(15) 0.0447(16) 0.0185(11) 0.0006(11) 0.0062(10) -0.0031(12)
C26 0.0316(13) 0.0317(13) 0.0227(12) -0.0032(10) 0.0067(10) -0.0039(10)
C25 0.0187(10) 0.0266(11) 0.0200(11) 0.0016(9) 0.0069(8) -0.0018(9)
N5 0.0257(10) 0.0202(9) 0.0207(9) 0.0005(7) 0.0095(8) -0.0020(8)
C24 0.0276(12) 0.0213(11) 0.0234(11) -0.0029(9) 0.0090(9) -0.0017(9)
C22 0.0193(10) 0.0191(10) 0.0258(11) -0.0029(9) 0.0062(9) -0.0042(8)
C21 0.0175(10) 0.0162(10) 0.0279(11) -0.0018(8) 0.0069(9) -0.0024(8)
O1 0.0245(8) 0.0218(8) 0.0233(8) 0.0044(6) 0.0106(6) 0.0062(6)
C19 0.0226(12) 0.0271(12) 0.0382(14) -0.0022(10) -0.0011(10) 0.0034(10)
C18 0.0211(11) 0.0263(12) 0.0461(15) -0.0092(11) 0.0078(10) 0.0029(9)
C42 0.0284(12) 0.0270(12) 0.0315(13) -0.0026(10) 0.0001(10) -0.0034(10)
C41 0.0522(19) 0.0349(16) 0.0538(19) -0.0149(14) -0.0013(15) -0.0097(14)
O2 0.0252(8) 0.0197(8) 0.0274(8) -0.0031(6) 0.0091(7) -0.0036(6)
C17 0.0326(12) 0.0188(11) 0.0214(11) 0.0020(9) 0.0095(9) -0.0036(9)
C16 0.0416(15) 0.0283(13) 0.0296(13) -0.0044(10) 0.0088(11) -0.0096(11)
C14 0.063(2) 0.0220(13) 0.0466(17) -0.0078(12) 0.0280(15) 0.0003(13)
C13 0.0396(14) 0.0216(12) 0.0399(14) 0.0029(10) 0.0181(12) 0.0026(10)
C12 0.0325(12) 0.0155(10) 0.0230(11) 0.0035(8) 0.0099(9) -0.0012(9)
C11 0.0233(11) 0.0157(10) 0.0255(11) 0.0045(8) 0.0041(9) 0.0023(8)
C39 0.0409(15) 0.0364(14) 0.0265(13) 0.0013(11) 0.0017(11) -0.0018(12)
C38 0.0242(12) 0.0537(18) 0.0345(14) 0.0168(13) 0.0011(11) -0.0014(12)
C37 0.0340(15) 0.0552(19) 0.0379(15) 0.0200(14) -0.0044(12) -0.0084(13)
C36 0.0280(12) 0.0296(12) 0.0264(12) -0.0059(10) 0.0011(10) 0.0032(10)
C35 0.0382(15) 0.0383(15) 0.0347(14) -0.0083(12) -0.0069(12) 0.0013(12)
C43 0.072(3) 0.062(2) 0.054(2) -0.0082(18) 0.0015(18) -0.029(2)

loop_
_atom_type_symbol
_atom_type_description
_atom_type_scat_dispersion_real
_atom_type_scat_dispersion_imag
_atom_type_scat_source
C C 0.0033 0.0016 'International Tables Vol C Tables 4.2.6.8 and 6.1.1.4'
H H 0.0000 0.0000 'International Tables Vol C Tables 4.2.6.8 and 6.1.1.4'
N N 0.0061 0.0033 'International Tables Vol C Tables 4.2.6.8 and 6.1.1.4'
O O 0.0106 0.0060 'International Tables Vol C Tables 4.2.6.8 and 6.1.1.4'
Cl Cl 0.1484 0.1585 'International Tables Vol C Tables 4.2.6.8 and 6.1.1.4'
Zn Zn 0.2839 1.4301 'International Tables Vol C Tables 4.2.6.8 and 6.1.1.4'

loop_
_geom_angle_atom_site_label_1
_geom_angle_atom_site_label_2
_geom_angle_atom_site_label_3
_geom_angle
C36 Zn1 O1 114.57(9)
C36 Zn1 N2 118.41(10)
O1 Zn1 N2 111.84(7)
C36 Zn1 N1 131.34(9)
O1 Zn1 N1 95.51(7)
N2 Zn1 N1 79.61(7)
C36 Zn1 Zn2 105.01(8)
O1 Zn1 Zn2 38.60(4)
N2 Zn1 Zn2 136.35(5)
N1 Zn1 Zn2 74.95(5)
N6 Zn2 O1 109.59(7)
N6 Zn2 N5 134.17(8)
O1 Zn2 N5 93.14(7)
N6 Zn2 O2 92.36(7)
O1 Zn2 O2 123.05(7)
N5 Zn2 O2 108.11(7)
N6 Zn2 Zn1 75.46(5)
O1 Zn2 Zn1 39.17(4)
N5 Zn2 Zn1 131.61(6)
O2 Zn2 Zn1 106.97(5)
N6 Zn2 Zn3 124.79(5)
O1 Zn2 Zn3 117.77(5)
N5 Zn2 Zn3 70.73(6)
O2 Zn2 Zn3 38.19(5)
Zn1 Zn2 Zn3 129.758(11)
C38 Zn3 O2 109.00(9)
C38 Zn3 N4 130.74(11)
O2 Zn3 N4 98.55(7)
C38 Zn3 N3 126.96(10)
O2 Zn3 N3 107.80(7)
N4 Zn3 N3 78.23(8)
C38 Zn3 Zn2 104.83(8)
O2 Zn3 Zn2 37.89(5)
N4 Zn3 Zn2 73.52(5)
N3 Zn3 Zn2 127.52(5)
C19 C20 C21 121.3(2)
C19 C20 H20A 119.4
C21 C20 H20A 119.4
C18 C23 C22 122.5(2)
C18 C23 H23A 118.8
C22 C23 H23A 118.8
C5 N1 C1 120.56(18)
C5 N1 Zn1 113.17(14)
C1 N1 Zn1 125.31(14)
C6 N2 C10 119.1(2)
C6 N2 Zn1 113.58(15)
C10 N2 Zn1 126.23(17)
C34 N3 C30 119.0(2)
C34 N3 Zn3 127.18(17)
C30 N3 Zn3 112.55(16)
C29 N4 C25 121.4(2)
C29 N4 Zn3 115.52(16)
C25 N4 Zn3 122.16(15)
C14 C15 C16 120.0(3)
C14 C15 H15A 120.0
C16 C15 H15A 120.0
C39 C40 C11 114.6(2)
C39 C40 H40A 108.6
C11 C40 H40A 108.6
C39 C40 H40B 108.6
C11 C40 H40B 108.6
H40A C40 H40B 107.6
N6 C1 N1 116.27(19)
N6 C1 C2 125.7(2)
N1 C1 C2 118.06(19)
C3 C2 C1 120.3(2)
C3 C2 H2A 119.9
C1 C2 H2A 119.9
C2 C3 C4 120.7(2)
C2 C3 H3A 119.7
C4 C3 H3A 119.7
C5 C4 C3 118.0(2)
C5 C4 H4A 121.0
C3 C4 H4A 121.0
N1 C5 C4 122.4(2)
N1 C5 C6 115.31(19)
C4 C5 C6 122.3(2)
N2 C6 C7 120.9(2)
N2 C6 C5 115.78(19)
C7 C6 C5 123.3(2)
C8 C7 C6 119.3(2)
C8 C7 H7A 120.4
C6 C7 H7A 120.4
C7 C8 C9 119.9(2)
C7 C8 H8A 120.1
C9 C8 H8A 120.1
C8 C9 C10 118.2(2)
C8 C9 H9A 120.9
C10 C9 H9A 120.9
N2 C10 C9 122.6(2)
N2 C10 H10A 118.7
C9 C10 H10A 118.7
C1 N6 C11 119.52(18)
C1 N6 Zn2 126.61(15)
C11 N6 Zn2 113.12(14)
N3 C34 C33 122.8(3)
N3 C34 H34A 118.6
C33 C34 H34A 118.6
C32 C33 C34 118.3(3)
C32 C33 H33A 120.8
C34 C33 H33A 120.8
C33 C32 C31 119.7(2)
C33 C32 H32A 120.2
C31 C32 H32A 120.2
C32 C31 C30 119.5(2)
C32 C31 H31A 120.3
C30 C31 H31A 120.3
N3 C30 C31 120.6(2)
N3 C30 C29 115.8(2)
C31 C30 C29 123.6(2)
N4 C29 C28 122.3(2)
N4 C29 C30 114.3(2)
C28 C29 C30 123.3(2)
C29 C28 C27 117.5(2)
C29 C28 H28A 121.3
C27 C28 H28A 121.3
C26 C27 C28 120.9(2)
C26 C27 H27A 119.6
C28 C27 H27A 119.6
C27 C26 C25 119.9(2)
C27 C26 H26A 120.0
C25 C26 H26A 120.0
N5 C25 N4 115.8(2)
N5 C25 C26 126.3(2)
N4 C25 C26 117.9(2)
C25 N5 C24 118.01(19)
C25 N5 Zn2 122.74(16)
C24 N5 Zn2 113.82(14)
N5 C24 C22 110.11(19)
N5 C24 C42 112.66(19)
C22 C24 C42 112.40(19)
N5 C24 H24A 107.1
C22 C24 H24A 107.1
C42 C24 H24A 107.1
C23 C22 C21 117.8(2)
C23 C22 C24 120.2(2)
C21 C22 C24 122.0(2)
O1 C21 C20 119.7(2)
O1 C21 C22 120.8(2)
C20 C21 C22 119.4(2)
C21 O1 Zn2 124.54(14)
C21 O1 Zn1 132.96(14)
Zn2 O1 Zn1 102.23(7)
C18 C19 C20 119.7(2)
C18 C19 H19A 120.1
C20 C19 H19A 120.1
C23 C18 C19 119.3(2)
C23 C18 H18A 120.3
C19 C18 H18A 120.3
C41 C42 C24 112.2(2)
C41 C42 H42A 109.2
C24 C42 H42A 109.2
C41 C42 H42B 109.2
C24 C42 H42B 109.2
H42A C42 H42B 107.9
C42 C41 H41A 109.5
C42 C41 H41B 109.5
H41A C41 H41B 109.5
C42 C41 H41C 109.5
H41A C41 H41C 109.5
H41B C41 H41C 109.5
C17 O2 Zn2 125.04(14)
C17 O2 Zn3 126.92(14)
Zn2 O2 Zn3 103.92(7)
O2 C17 C16 119.1(2)
O2 C17 C12 121.7(2)
C16 C17 C12 119.3(2)
C15 C16 C17 120.9(3)
C15 C16 H16A 119.6
C17 C16 H16A 119.6
C15 C14 C13 119.5(3)
C15 C14 H14A 120.2
C13 C14 H14A 120.2
C14 C13 C12 121.7(3)
C14 C13 H13A 119.1
C12 C13 H13A 119.1
C13 C12 C17 118.6(2)
C13 C12 C11 119.7(2)
C17 C12 C11 121.7(2)
N6 C11 C12 109.71(18)
N6 C11 C40 113.14(18)
C12 C11 C40 109.91(18)
N6 C11 H11A 108.0
C12 C11 H11A 108.0
C40 C11 H11A 108.0
C40 C39 H39A 109.5
C40 C39 H39B 109.5
H39A C39 H39B 109.5
C40 C39 H39C 109.5
H39A C39 H39C 109.5
H39B C39 H39C 109.5
C37 C38 Zn3 112.23(19)
C37 C38 H38A 109.2
Zn3 C38 H38A 109.2
C37 C38 H38B 109.2
Zn3 C38 H38B 109.2
H38A C38 H38B 107.9
C38 C37 H37A 109.5
C38 C37 H37B 109.5
H37A C37 H37B 109.5
C38 C37 H37C 109.5
H37A C37 H37C 109.5
H37B C37 H37C 109.5
C35 C36 Zn1 114.53(17)
C35 C36 H36A 108.6
Zn1 C36 H36A 108.6
C35 C36 H36B 108.6
Zn1 C36 H36B 108.6
H36A C36 H36B 107.6
C36 C35 H35A 109.5
C36 C35 H35B 109.5
H35A C35 H35B 109.5
C36 C35 H35C 109.5
H35A C35 H35C 109.5
H35B C35 H35C 109.5
Cl2 C43 Cl1 111.7(2)
Cl2 C43 H43A 109.3
Cl1 C43 H43A 109.3
Cl2 C43 H43B 109.3
Cl1 C43 H43B 109.3
H43A C43 H43B 107.9

loop_
_geom_bond_atom_site_label_1
_geom_bond_atom_site_label_2
_geom_bond_distance
Zn1 C36 1.989(2)
Zn1 O1 1.9976(15)
Zn1 N2 2.0666(19)
Zn1 N1 2.0719(18)
Zn1 Zn2 3.0907(5)
Zn2 N6 1.9676(18)
Zn2 O1 1.9728(16)
Zn2 N5 1.9808(18)
Zn2 O2 1.9864(16)
Zn2 Zn3 3.1397(5)
Zn3 C38 1.978(3)
Zn3 O2 2.0000(16)
Zn3 N4 2.0528(19)
Zn3 N3 2.112(2)
Cl1 C43 1.757(5)
Cl2 C43 1.749(4)
C20 C19 1.389(3)
C20 C21 1.397(3)
C20 H20A 0.9300
C23 C18 1.385(4)
C23 C22 1.397(3)
C23 H23A 0.9300
N1 C5 1.358(3)
N1 C1 1.367(3)
N2 C6 1.347(3)
N2 C10 1.344(3)
N3 C34 1.336(3)
N3 C30 1.354(3)
N4 C29 1.350(3)
N4 C25 1.360(3)
C15 C14 1.379(5)
C15 C16 1.389(4)
C15 H15A 0.9300
C40 C39 1.516(4)
C40 C11 1.539(3)
C40 H40A 0.9700
C40 H40B 0.9700
C1 N6 1.342(3)
C1 C2 1.429(3)
C2 C3 1.359(3)
C2 H2A 0.9300
C3 C4 1.393(3)
C3 H3A 0.9300
C4 C5 1.377(3)
C4 H4A 0.9300
C5 C6 1.483(3)
C6 C7 1.385(3)
C7 C8 1.378(4)
C7 H7A 0.9300
C8 C9 1.376(4)
C8 H8A 0.9300
C9 C10 1.377(3)
C9 H9A 0.9300
C10 H10A 0.9300
N6 C11 1.475(3)
C34 C33 1.382(4)
C34 H34A 0.9300
C33 C32 1.371(4)
C33 H33A 0.9300
C32 C31 1.380(4)
C32 H32A 0.9300
C31 C30 1.388(3)
C31 H31A 0.9300
C30 C29 1.482(3)
C29 C28 1.378(3)
C28 C27 1.398(4)
C28 H28A 0.9300
C27 C26 1.365(4)
C27 H27A 0.9300
C26 C25 1.429(3)
C26 H26A 0.9300
C25 N5 1.340(3)
N5 C24 1.473(3)
C24 C22 1.511(3)
C24 C42 1.543(3)
C24 H24A 0.9800
C22 C21 1.413(3)
C21 O1 1.347(3)
C19 C18 1.384(4)
C19 H19A 0.9300
C18 H18A 0.9300
C42 C41 1.518(4)
C42 H42A 0.9700
C42 H42B 0.9700
C41 H41A 0.9600
C41 H41B 0.9600
C41 H41C 0.9600
O2 C17 1.351(3)
C17 C16 1.397(3)
C17 C12 1.406(3)
C16 H16A 0.9300
C14 C13 1.384(4)
C14 H14A 0.9300
C13 C12 1.394(3)
C13 H13A 0.9300
C12 C11 1.523(3)
C11 H11A 0.9800
C39 H39A 0.9600
C39 H39B 0.9600
C39 H39C 0.9600
C38 C37 1.513(4)
C38 H38A 0.9700
C38 H38B 0.9700
C37 H37A 0.9600
C37 H37B 0.9600
C37 H37C 0.9600
C36 C35 1.525(4)
C36 H36A 0.9700
C36 H36B 0.9700
C35 H35A 0.9600
C35 H35B 0.9600
C35 H35C 0.9600
C43 H43A 0.9700
C43 H43B 0.9700

loop_
_geom_torsion_atom_site_label_1
_geom_torsion_atom_site_label_2
_geom_torsion_atom_site_label_3
_geom_torsion_atom_site_label_4
_geom_torsion
C36 Zn1 Zn2 N6 99.16(9)
O1 Zn1 Zn2 N6 -150.10(10)
N2 Zn1 Zn2 N6 -86.81(10)
N1 Zn1 Zn2 N6 -30.34(8)
C36 Zn1 Zn2 O1 -110.74(11)
N2 Zn1 Zn2 O1 63.29(11)
N1 Zn1 Zn2 O1 119.75(9)
C36 Zn1 Zn2 N5 -123.75(11)
O1 Zn1 Zn2 N5 -13.00(11)
N2 Zn1 Zn2 N5 50.28(11)
N1 Zn1 Zn2 N5 106.75(9)
C36 Zn1 Zn2 O2 11.14(9)
O1 Zn1 Zn2 O2 121.89(9)
N2 Zn1 Zn2 O2 -174.83(9)
N1 Zn1 Zn2 O2 -118.36(7)
C36 Zn1 Zn2 Zn3 -24.27(7)
O1 Zn1 Zn2 Zn3 86.48(8)
N2 Zn1 Zn2 Zn3 149.76(8)
N1 Zn1 Zn2 Zn3 -153.77(5)
N6 Zn2 Zn3 C38 -138.71(12)
O1 Zn2 Zn3 C38 7.11(11)
N5 Zn2 Zn3 C38 90.29(11)
O2 Zn2 Zn3 C38 -102.02(12)
Zn1 Zn2 Zn3 C38 -38.34(10)
N6 Zn2 Zn3 O2 -36.70(10)
O1 Zn2 Zn3 O2 109.12(9)
N5 Zn2 Zn3 O2 -167.69(10)
Zn1 Zn2 Zn3 O2 63.68(8)
N6 Zn2 Zn3 N4 92.55(9)
O1 Zn2 Zn3 N4 -121.63(8)
N5 Zn2 Zn3 N4 -38.45(8)
O2 Zn2 Zn3 N4 129.24(10)
Zn1 Zn2 Zn3 N4 -167.07(6)
N6 Zn2 Zn3 N3 32.24(10)
O1 Zn2 Zn3 N3 178.06(9)
N5 Zn2 Zn3 N3 -98.75(9)
O2 Zn2 Zn3 N3 68.94(11)
Zn1 Zn2 Zn3 N3 132.62(7)
C36 Zn1 N1 C5 105.03(18)
O1 Zn1 N1 C5 -125.09(15)
N2 Zn1 N1 C5 -13.85(15)
Zn2 Zn1 N1 C5 -158.05(16)
C36 Zn1 N1 C1 -63.8(2)
O1 Zn1 N1 C1 66.12(17)
N2 Zn1 N1 C1 177.36(18)
Zn2 Zn1 N1 C1 33.16(16)
C36 Zn1 N2 C6 -118.18(17)
O1 Zn1 N2 C6 105.27(16)
N1 Zn1 N2 C6 13.45(16)
Zn2 Zn1 N2 C6 68.38(18)
C36 Zn1 N2 C10 49.7(2)
O1 Zn1 N2 C10 -86.8(2)
N1 Zn1 N2 C10 -178.6(2)
Zn2 Zn1 N2 C10 -123.72(18)
C38 Zn3 N3 C34 50.3(3)
O2 Zn3 N3 C34 -81.8(2)
N4 Zn3 N3 C34 -177.1(2)
Zn2 Zn3 N3 C34 -118.8(2)
C38 Zn3 N3 C30 -116.52(18)
O2 Zn3 N3 C30 111.45(15)
N4 Zn3 N3 C30 16.13(15)
Zn2 Zn3 N3 C30 74.44(16)
C38 Zn3 N4 C29 112.92(18)
O2 Zn3 N4 C29 -122.74(16)
N3 Zn3 N4 C29 -16.21(16)
Zn2 Zn3 N4 C29 -151.48(16)
C38 Zn3 N4 C25 -56.2(2)
O2 Zn3 N4 C25 68.14(17)
N3 Zn3 N4 C25 174.67(18)
Zn2 Zn3 N4 C25 39.40(16)
C5 N1 C1 N6 175.92(19)
Zn1 N1 C1 N6 -16.1(3)
C5 N1 C1 C2 -3.6(3)
Zn1 N1 C1 C2 164.39(15)
N6 C1 C2 C3 -177.8(2)
N1 C1 C2 C3 1.7(3)
C1 C2 C3 C4 0.7(4)
C2 C3 C4 C5 -1.2(4)
C1 N1 C5 C4 3.3(3)
Zn1 N1 C5 C4 -166.12(19)
C1 N1 C5 C6 -178.44(19)
Zn1 N1 C5 C6 12.2(2)
C3 C4 C5 N1 -0.8(4)
C3 C4 C5 C6 -179.0(2)
C10 N2 C6 C7 -0.2(3)
Zn1 N2 C6 C7 168.60(18)
C10 N2 C6 C5 -179.8(2)
Zn1 N2 C6 C5 -11.0(2)
N1 C5 C6 N2 -0.8(3)
C4 C5 C6 N2 177.5(2)
N1 C5 C6 C7 179.6(2)
C4 C5 C6 C7 -2.1(4)
N2 C6 C7 C8 -0.2(4)
C5 C6 C7 C8 179.4(2)
C6 C7 C8 C9 0.7(4)
C7 C8 C9 C10 -0.8(4)
C6 N2 C10 C9 0.1(4)
Zn1 N2 C10 C9 -167.15(19)
C8 C9 C10 N2 0.4(4)
N1 C1 N6 C11 156.66(19)
C2 C1 N6 C11 -23.8(3)
N1 C1 N6 Zn2 -34.0(3)
C2 C1 N6 Zn2 145.52(19)
O1 Zn2 N6 C1 24.4(2)
N5 Zn2 N6 C1 -90.9(2)
O2 Zn2 N6 C1 150.85(18)
Zn1 Zn2 N6 C1 43.92(17)
Zn3 Zn2 N6 C1 172.55(15)
O1 Zn2 N6 C11 -165.68(14)
N5 Zn2 N6 C11 79.06(17)
O2 Zn2 N6 C11 -39.22(15)
Zn1 Zn2 N6 C11 -146.15(15)
Zn3 Zn2 N6 C11 -17.52(17)
C30 N3 C34 C33 0.9(4)
Zn3 N3 C34 C33 -165.1(2)
N3 C34 C33 C32 1.2(4)
C34 C33 C32 C31 -2.2(4)
C33 C32 C31 C30 1.1(4)
C34 N3 C30 C31 -2.1(3)
Zn3 N3 C30 C31 165.93(18)
C34 N3 C30 C29 178.0(2)
Zn3 N3 C30 C29 -14.0(2)
C32 C31 C30 N3 1.1(4)
C32 C31 C30 C29 -179.0(2)
C25 N4 C29 C28 2.8(3)
Zn3 N4 C29 C28 -166.38(19)
C25 N4 C29 C30 -177.21(19)
Zn3 N4 C29 C30 13.6(2)
N3 C30 C29 N4 0.8(3)
C31 C30 C29 N4 -179.2(2)
N3 C30 C29 C28 -179.3(2)
C31 C30 C29 C28 0.8(4)
N4 C29 C28 C27 0.0(4)
C30 C29 C28 C27 -180.0(2)
C29 C28 C27 C26 -1.1(4)
C28 C27 C26 C25 -0.5(4)
C29 N4 C25 N5 174.6(2)
Zn3 N4 C25 N5 -16.9(3)
C29 N4 C25 C26 -4.3(3)
Zn3 N4 C25 C26 164.17(16)
C27 C26 C25 N5 -175.6(2)
C27 C26 C25 N4 3.2(4)
N4 C25 N5 C24 162.47(19)
C26 C25 N5 C24 -18.7(3)
N4 C25 N5 Zn2 -45.2(3)
C26 C25 N5 Zn2 133.6(2)
N6 Zn2 N5 C25 -64.9(2)
O1 Zn2 N5 C25 173.64(18)
O2 Zn2 N5 C25 47.3(2)
Zn1 Zn2 N5 C25 -178.18(14)
Zn3 Zn2 N5 C25 55.26(17)
N6 Zn2 N5 C24 88.47(18)
O1 Zn2 N5 C24 -32.96(16)
O2 Zn2 N5 C24 -159.31(15)
Zn1 Zn2 N5 C24 -24.78(19)
Zn3 Zn2 N5 C24 -151.34(16)
C25 N5 C24 C22 -139.8(2)
Zn2 N5 C24 C22 65.5(2)
C25 N5 C24 C42 93.9(2)
Zn2 N5 C24 C42 -60.9(2)
C18 C23 C22 C21 -1.0(3)
C18 C23 C22 C24 177.1(2)
N5 C24 C22 C23 129.1(2)
C42 C24 C22 C23 -104.4(2)
N5 C24 C22 C21 -52.9(3)
C42 C24 C22 C21 73.6(3)
C19 C20 C21 O1 -178.0(2)
C19 C20 C21 C22 1.3(3)
C23 C22 C21 O1 178.9(2)
C24 C22 C21 O1 0.8(3)
C23 C22 C21 C20 -0.4(3)
C24 C22 C21 C20 -178.4(2)
C20 C21 O1 Zn2 -148.22(17)
C22 C21 O1 Zn2 32.5(3)
C20 C21 O1 Zn1 24.7(3)
C22 C21 O1 Zn1 -154.58(17)
N6 Zn2 O1 C21 -154.49(16)
N5 Zn2 O1 C21 -15.00(18)
O2 Zn2 O1 C21 99.02(17)
Zn1 Zn2 O1 C21 174.7(2)
Zn3 Zn2 O1 C21 54.84(18)
N6 Zn2 O1 Zn1 30.81(10)
N5 Zn2 O1 Zn1 170.30(8)
O2 Zn2 O1 Zn1 -75.68(9)
Zn3 Zn2 O1 Zn1 -119.86(5)
C36 Zn1 O1 C21 -90.7(2)
N2 Zn1 O1 C21 47.6(2)
N1 Zn1 O1 C21 128.59(19)
Zn2 Zn1 O1 C21 -174.0(2)
C36 Zn1 O1 Zn2 83.31(10)
N2 Zn1 O1 Zn2 -138.38(8)
N1 Zn1 O1 Zn2 -57.38(8)
C21 C20 C19 C18 -0.8(4)
C22 C23 C18 C19 1.5(4)
C20 C19 C18 C23 -0.6(4)
N5 C24 C42 C41 -163.8(2)
C22 C24 C42 C41 71.1(3)
N6 Zn2 O2 C17 -7.80(18)
O1 Zn2 O2 C17 107.49(17)
N5 Zn2 O2 C17 -146.16(17)
Zn1 Zn2 O2 C17 67.71(17)
Zn3 Zn2 O2 C17 -158.4(2)
N6 Zn2 O2 Zn3 150.58(8)
O1 Zn2 O2 Zn3 -94.13(9)
N5 Zn2 O2 Zn3 12.22(10)
Zn1 Zn2 O2 Zn3 -133.91(5)
C38 Zn3 O2 C17 -112.3(2)
N4 Zn3 O2 C17 109.15(18)
N3 Zn3 O2 C17 28.85(19)
Zn2 Zn3 O2 C17 157.8(2)
C38 Zn3 O2 Zn2 89.90(12)
N4 Zn3 O2 Zn2 -48.68(9)
N3 Zn3 O2 Zn2 -128.98(8)
Zn2 O2 C17 C16 -152.46(18)
Zn3 O2 C17 C16 54.1(3)
Zn2 O2 C17 C12 28.4(3)
Zn3 O2 C17 C12 -125.0(2)
C14 C15 C16 C17 0.6(4)
O2 C17 C16 C15 -178.1(2)
C12 C17 C16 C15 1.0(4)
C16 C15 C14 C13 -1.2(4)
C15 C14 C13 C12 0.3(4)
C14 C13 C12 C17 1.3(4)
C14 C13 C12 C11 179.3(2)
O2 C17 C12 C13 177.2(2)
C16 C17 C12 C13 -1.9(3)
O2 C17 C12 C11 -0.7(3)
C16 C17 C12 C11 -179.9(2)
C1 N6 C11 C12 -120.4(2)
Zn2 N6 C11 C12 68.8(2)
C1 N6 C11 C40 116.4(2)
Zn2 N6 C11 C40 -54.3(2)
C13 C12 C11 N6 131.4(2)
C17 C12 C11 N6 -50.6(3)
C13 C12 C11 C40 -103.6(2)
C17 C12 C11 C40 74.4(3)
C39 C40 C11 N6 -58.1(3)
C39 C40 C11 C12 178.9(2)
O2 Zn3 C38 C37 -5.9(3)
N4 Zn3 C38 C37 114.4(2)
N3 Zn3 C38 C37 -137.5(2)
Zn2 Zn3 C38 C37 33.5(2)
O1 Zn1 C36 C35 63.3(2)
N2 Zn1 C36 C35 -72.1(2)
N1 Zn1 C36 C35 -173.84(17)
Zn2 Zn1 C36 C35 103.2(2)
